data_7245951
loop_
_publ_author_name
'Renier, Olivier'
'Bousrez, Guillaume'
'Smetana, Volodymyr'
'Mudring, Anja-Verena'
'Rogers, Robin D.'

_publ_section_title
;
 Investigation of the role of hydrogen bonding in ionic liquid-like salts
 with both N- and S-soft donors
;
_journal_issue 4
_journal_name_full CrystEngComm
_journal_page_first 530
_journal_page_last 540
_journal_paper_doi 10.1039/D2CE00961G
_journal_volume 25
_journal_year 2023
_chemical_formula_moiety 'C2 H3 N4 S, C8 H20 N'
_chemical_formula_sum 'C10 H23 N5 S'
_chemical_formula_weight 245.39
_space_group_crystal_system orthorhombic
_space_group_IT_number 19
_space_group_name_Hall 'P 2ac 2ab'
_space_group_name_H-M_alt 'P 21 21 21'
_atom_sites_solution_hydrogens geom
_audit_creation_date 2021-05-17
_audit_creation_method
;
Olex2 1.3
(compiled 2020.11.12 svn.r5f609507 for OlexSys, GUI svn.r6272)
;
_audit_update_record
;
2021-05-17 deposited with the CCDC.	2022-10-05 downloaded from the CCDC.
;
_cell_angle_alpha 90
_cell_angle_beta 90
_cell_angle_gamma 90
_cell_formula_units_Z 4
_cell_length_a 9.089(3)
_cell_length_b 11.287(3)
_cell_length_c 13.926(4)
_cell_measurement_reflns_used 1214
_cell_measurement_temperature 100
_cell_measurement_theta_max 36.273
_cell_measurement_theta_min 5.04
_cell_volume 1428.6(7)
_computing_cell_refinement 'SAINT V8.38A (?, 2016)'
_computing_data_reduction 'SAINT V8.38A (?, 2016)'
_computing_molecular_graphics 'Olex2 1.3 (Dolomanov et al., 2009)'
_computing_publication_material 'Olex2 1.3 (Dolomanov et al., 2009)'
_computing_structure_refinement 'SHELXL 2016/6 (Sheldrick, 2015)'
_computing_structure_solution 'SHELXT 2014/5 (Sheldrick, 2014)'
_diffrn_ambient_temperature 100
_diffrn_measured_fraction_theta_full 0.991
_diffrn_measured_fraction_theta_max 0.988
_diffrn_measurement_device_type 'Bruker APEX-II CCD'
_diffrn_measurement_method '\f and \w scans'
_diffrn_radiation_type CuK\a
_diffrn_radiation_wavelength 1.54178
_diffrn_reflns_av_R_equivalents 0.0567
_diffrn_reflns_av_unetI/netI 0.0673
_diffrn_reflns_Laue_measured_fraction_full 0.991
_diffrn_reflns_Laue_measured_fraction_max 0.988
_diffrn_reflns_limit_h_max 7
_diffrn_reflns_limit_h_min -5
_diffrn_reflns_limit_k_max 6
_diffrn_reflns_limit_k_min -8
_diffrn_reflns_limit_l_max 8
_diffrn_reflns_limit_l_min -10
_diffrn_reflns_number 1739
_diffrn_reflns_point_group_measured_fraction_full 0.993
_diffrn_reflns_point_group_measured_fraction_max 0.990
_diffrn_reflns_theta_full 36.369
_diffrn_reflns_theta_max 36.369
_diffrn_reflns_theta_min 5.044
_diffrn_source_current 1.0
_diffrn_source_power 0.05
_diffrn_source_voltage 50.0
_diffrn_standards_number 0
_exptl_absorpt_coefficient_mu 1.890
_exptl_absorpt_correction_T_max 0.7472
_exptl_absorpt_correction_T_min 0.4839
_exptl_absorpt_correction_type multi-scan
_exptl_absorpt_process_details
'SADABS-2016/2 (Bruker,2016/2) was used for absorption correction. wR2(int) was 0.1201 before and 0.0916 after correction. The Ratio of minimum to maximum transmission is 0.6476. The \l/2 correction factor is Not present.'
_exptl_crystal_colour 'clear yellow'
_exptl_crystal_colour_lustre clear
_exptl_crystal_colour_primary yellow
_exptl_crystal_density_diffrn 1.141
_exptl_crystal_description block
_exptl_crystal_F_000 536
_exptl_crystal_size_max 0.5
_exptl_crystal_size_mid 0.4
_exptl_crystal_size_min 0.3
_refine_diff_density_max 0.184
_refine_diff_density_min -0.170
_refine_diff_density_rms 0.047
_refine_ls_abs_structure_details
;
 Refined as an inversion twin.
;
_refine_ls_abs_structure_Flack 0.35(8)
_refine_ls_extinction_coef 0.0035(10)
_refine_ls_extinction_expression Fc^*^=kFc[1+0.001xFc^2^\l^3^/sin(2\q)]^-1/4^
_refine_ls_extinction_method 'SHELXL-2016/6 (Sheldrick 2016)'
_refine_ls_goodness_of_fit_ref 1.082
_refine_ls_hydrogen_treatment constr
_refine_ls_matrix_type full
_refine_ls_number_parameters 134
_refine_ls_number_reflns 665
_refine_ls_number_restraints 0
_refine_ls_restrained_S_all 1.082
_refine_ls_R_factor_all 0.0531
_refine_ls_R_factor_gt 0.0441
_refine_ls_shift/su_max 0.000
_refine_ls_shift/su_mean 0.000
_refine_ls_structure_factor_coef Fsqd
_refine_ls_weighting_details 'w=1/[\s^2^(Fo^2^)+(0.0586P)^2^+0.2328P] where P=(Fo^2^+2Fc^2^)/3'
_refine_ls_weighting_scheme calc
_refine_ls_wR_factor_gt 0.1011
_refine_ls_wR_factor_ref 0.1061
_reflns_Friedel_coverage 0.612
_reflns_Friedel_fraction_full 0.996
_reflns_Friedel_fraction_max 0.992
_reflns_number_gt 591
_reflns_number_total 665
_reflns_threshold_expression 'I > 2\s(I)'
_cod_data_source_file d2ce00961g2.cif
_cod_data_source_block 2_DBAHMeTzS
_cod_depositor_comments 'Adding full bibliography for 7245951--7245955.cif.'
_cod_original_cell_volume 1428.6(8)
_cod_database_code 7245951
_shelx_shelxl_version_number 2016/6
_shelx_space_group_comment
;
The symmetry employed for this shelxl refinement is uniquely defined
by the following loop, which should always be used as a source of
symmetry information in preference to the above space-group names.
They are only intended as comments.
;
_shelx_estimated_absorpt_t_max 0.601
_shelx_estimated_absorpt_t_min 0.452
_olex2_refinement_description
;
1. Twinned data refinement
 Scales: 0.65(8)
 0.35(8)
2. Fixed Uiso
 At 1.2 times of:
  All C(H) groups, All C(H,H) groups, All N(H,H) groups
 At 1.5 times of:
  All C(H,H,H) groups
3. Uiso/Uaniso restraints and constraints
Uanis(N5) = Uanis(C1)
Uanis(N1) = Uanis(C2)
Uanis(C8) = Uanis(C7)
4.a Ternary CH refined with riding coordinates:
 C5(H5), C6(H6)
4.b Secondary CH2 refined with riding coordinates:
 N1(H1A,H1B), C4(H4A,H4B), C3(H3A,H3B)
4.c Idealised Me refined as rotating group:
 C9(H9A,H9B,H9C), C1(H1C,H1D,H1E), C8(H8A,H8B,H8C), C7(H7A,H7B,H7C), C10(H10A,
 H10B,H10C)
;
_olex2_submission_special_instructions 'No special instructions were received'

loop_
_space_group_symop_operation_xyz
'x, y, z'
'x+1/2, -y+1/2, -z'
'-x, y+1/2, -z+1/2'
'-x+1/2, -y, z+1/2'

loop_
_atom_site_label
_atom_site_type_symbol
_atom_site_fract_x
_atom_site_fract_y
_atom_site_fract_z
_atom_site_U_iso_or_equiv
_atom_site_adp_type
_atom_site_occupancy
_atom_site_site_symmetry_order
_atom_site_calc_flag
_atom_site_refinement_flags_posn
_atom_site_refinement_flags_adp
_atom_site_refinement_flags_occupancy
_atom_site_disorder_assembly
_atom_site_disorder_group
S1 S 0.2451(3) 0.6389(3) 0.4155(2) 0.0325(15) Uani 1 1 d . . . . .
N1 N 0.0211(9) 0.3848(8) 0.4584(7) 0.017(2) Uani 1 1 d . . . . .
H1A H 0.003600 0.307920 0.474484 0.020 Uiso 1 1 calc R U . . .
H1B H 0.119843 0.397351 0.461497 0.020 Uiso 1 1 calc R U . . .
N5 N 0.5119(14) 0.5358(11) 0.4454(7) 0.024(3) Uani 1 1 d . . . . .
N3 N 0.4583(18) 0.3619(11) 0.4855(6) 0.024(3) Uani 1 1 d . . . . .
N4 N 0.5706(15) 0.4294(13) 0.4721(7) 0.028(4) Uani 1 1 d . . . . .
N2 N 0.3301(13) 0.4185(12) 0.4684(7) 0.024(3) Uani 1 1 d . . . . .
C5 C 0.0310(16) 0.4695(12) 0.6227(9) 0.026(4) Uani 1 1 d . . . . .
H5 H 0.126789 0.509350 0.608596 0.032 Uiso 1 1 calc R U . . .
C2 C 0.3646(17) 0.5312(12) 0.4439(8) 0.017(2) Uani 1 1 d . . . . .
C6 C 0.0696(15) 0.3510(12) 0.2808(8) 0.030(4) Uani 1 1 d . . . . .
H6 H 0.168869 0.388088 0.288468 0.036 Uiso 1 1 calc R U . . .
C4 C -0.0315(14) 0.4068(10) 0.3575(9) 0.025(4) Uani 1 1 d . . . . .
H4A H -0.037278 0.493305 0.346326 0.030 Uiso 1 1 calc R U . . .
H4B H -0.131904 0.373900 0.350224 0.030 Uiso 1 1 calc R U . . .
C9 C 0.0893(15) 0.2224(11) 0.2918(8) 0.058(5) Uani 1 1 d . . . . .
H9A H -0.004457 0.182224 0.279901 0.087 Uiso 1 1 calc R U . . .
H9B H 0.122617 0.204997 0.357279 0.087 Uiso 1 1 calc R U . . .
H9C H 0.162991 0.194375 0.245755 0.087 Uiso 1 1 calc R U . . .
C1 C 0.6046(10) 0.6380(9) 0.4242(7) 0.024(3) Uani 1 1 d . . . . .
H1C H 0.707299 0.618974 0.439243 0.036 Uiso 1 1 calc R U . . .
H1D H 0.572821 0.705626 0.463129 0.036 Uiso 1 1 calc R U . . .
H1E H 0.596095 0.658019 0.355953 0.036 Uiso 1 1 calc R U . . .
C8 C 0.0138(13) 0.3850(10) 0.1811(8) 0.040(3) Uani 1 1 d . . . . .
H8A H 0.080471 0.353113 0.132206 0.061 Uiso 1 1 calc R U . . .
H8B H 0.009918 0.471487 0.175573 0.061 Uiso 1 1 calc R U . . .
H8C H -0.084986 0.352165 0.171509 0.061 Uiso 1 1 calc R U . . .
C3 C -0.0546(15) 0.4640(10) 0.5282(10) 0.029(4) Uani 1 1 d . . . . .
H3A H -0.155245 0.434018 0.540443 0.034 Uiso 1 1 calc R U . . .
H3B H -0.062904 0.544586 0.500643 0.034 Uiso 1 1 calc R U . . .
C7 C -0.0514(15) 0.5484(9) 0.6928(8) 0.040(3) Uani 1 1 d . . . . .
H7A H -0.062906 0.627575 0.664894 0.061 Uiso 1 1 calc R U . . .
H7B H 0.004238 0.554126 0.752881 0.061 Uiso 1 1 calc R U . . .
H7C H -0.148596 0.514433 0.705747 0.061 Uiso 1 1 calc R U . . .
C10 C 0.0672(14) 0.3493(11) 0.6670(7) 0.041(4) Uani 1 1 d . . . . .
H10A H 0.135456 0.306498 0.625004 0.062 Uiso 1 1 calc R U . . .
H10B H -0.023400 0.303183 0.674501 0.062 Uiso 1 1 calc R U . . .
H10C H 0.112957 0.361059 0.730051 0.062 Uiso 1 1 calc R U . . .

loop_
_atom_site_aniso_label
_atom_site_aniso_U_11
_atom_site_aniso_U_22
_atom_site_aniso_U_33
_atom_site_aniso_U_23
_atom_site_aniso_U_13
_atom_site_aniso_U_12
S1 0.037(2) 0.024(3) 0.037(3) 0.003(2) 0.003(2) 0.005(2)
N1 0.025(7) 0.007(6) 0.019(6) 0.005(5) -0.006(5) 0.001(5)
N5 0.020(8) 0.017(8) 0.036(6) 0.001(6) 0.000(5) -0.005(5)
N3 0.010(12) 0.041(12) 0.021(7) -0.006(6) -0.008(7) 0.002(10)
N4 0.018(11) 0.038(11) 0.028(8) 0.003(7) 0.002(7) 0.003(10)
N2 0.010(10) 0.036(10) 0.025(7) -0.016(7) -0.002(6) 0.002(8)
C5 0.046(11) 0.012(10) 0.021(10) 0.002(8) 0.026(10) 0.008(9)
C2 0.025(7) 0.007(6) 0.019(6) 0.005(5) -0.006(5) 0.001(5)
C6 0.051(10) 0.023(11) 0.017(10) 0.008(10) 0.000(9) 0.003(10)
C4 0.025(9) 0.030(10) 0.019(10) 0.002(8) -0.011(9) -0.001(8)
C9 0.087(13) 0.058(13) 0.028(10) 0.015(10) 0.006(9) 0.024(11)
C1 0.020(8) 0.017(8) 0.036(6) 0.001(6) 0.000(5) -0.005(5)
C8 0.079(9) 0.026(8) 0.016(7) 0.008(5) 0.000(6) -0.002(6)
C3 0.037(10) 0.030(10) 0.019(10) -0.007(9) -0.006(10) 0.017(9)
C7 0.079(9) 0.026(8) 0.016(7) 0.008(5) 0.000(6) -0.002(6)
C10 0.071(11) 0.037(10) 0.016(8) 0.010(8) -0.016(8) 0.015(10)

loop_
_atom_type_symbol
_atom_type_description
_atom_type_scat_dispersion_real
_atom_type_scat_dispersion_imag
_atom_type_scat_source
C C 0.0181 0.0091 'International Tables Vol C Tables 4.2.6.8 and 6.1.1.4'
H H 0.0000 0.0000 'International Tables Vol C Tables 4.2.6.8 and 6.1.1.4'
N N 0.0311 0.0180 'International Tables Vol C Tables 4.2.6.8 and 6.1.1.4'
S S 0.3331 0.5567 'International Tables Vol C Tables 4.2.6.8 and 6.1.1.4'

loop_
_geom_angle_atom_site_label_1
_geom_angle_atom_site_label_2
_geom_angle_atom_site_label_3
_geom_angle
_geom_angle_site_symmetry_1
_geom_angle_site_symmetry_3
_geom_angle_publ_flag
H1A N1 H1B 108.0 . . ?
C4 N1 H1A 109.4 . . ?
C4 N1 H1B 109.4 . . ?
C3 N1 H1A 109.4 . . ?
C3 N1 H1B 109.4 . . ?
C3 N1 C4 111.3(9) . . ?
N4 N5 C1 121.7(14) . . ?
C2 N5 N4 111.2(12) . . ?
C2 N5 C1 127.2(13) . . ?
N4 N3 N2 112.3(14) . . ?
N3 N4 N5 104.5(14) . . ?
N3 N2 C2 106.8(12) . . ?
C3 C5 H5 106.9 . . ?
C7 C5 H5 106.9 . . ?
C7 C5 C3 109.0(11) . . ?
C7 C5 C10 111.6(10) . . ?
C10 C5 H5 106.9 . . ?
C10 C5 C3 114.9(10) . . ?
N5 C2 S1 128.5(13) . . ?
N5 C2 N2 105.3(12) . . ?
N2 C2 S1 126.2(14) . . ?
C4 C6 H6 107.0 . . ?
C9 C6 H6 107.0 . . ?
C9 C6 C4 113.7(10) . . ?
C9 C6 C8 112.6(11) . . ?
C8 C6 H6 107.0 . . ?
C8 C6 C4 109.2(10) . . ?
N1 C4 C6 112.9(9) . . ?
N1 C4 H4A 109.0 . . ?
N1 C4 H4B 109.0 . . ?
C6 C4 H4A 109.0 . . ?
C6 C4 H4B 109.0 . . ?
H4A C4 H4B 107.8 . . ?
C6 C9 H9A 109.5 . . ?
C6 C9 H9B 109.5 . . ?
C6 C9 H9C 109.5 . . ?
H9A C9 H9B 109.5 . . ?
H9A C9 H9C 109.5 . . ?
H9B C9 H9C 109.5 . . ?
N5 C1 H1C 109.5 . . ?
N5 C1 H1D 109.5 . . ?
N5 C1 H1E 109.5 . . ?
H1C C1 H1D 109.5 . . ?
H1C C1 H1E 109.5 . . ?
H1D C1 H1E 109.5 . . ?
C6 C8 H8A 109.5 . . ?
C6 C8 H8B 109.5 . . ?
C6 C8 H8C 109.5 . . ?
H8A C8 H8B 109.5 . . ?
H8A C8 H8C 109.5 . . ?
H8B C8 H8C 109.5 . . ?
N1 C3 C5 110.5(10) . . ?
N1 C3 H3A 109.5 . . ?
N1 C3 H3B 109.5 . . ?
C5 C3 H3A 109.5 . . ?
C5 C3 H3B 109.5 . . ?
H3A C3 H3B 108.1 . . ?
C5 C7 H7A 109.5 . . ?
C5 C7 H7B 109.5 . . ?
C5 C7 H7C 109.5 . . ?
H7A C7 H7B 109.5 . . ?
H7A C7 H7C 109.5 . . ?
H7B C7 H7C 109.5 . . ?
C5 C10 H10A 109.5 . . ?
C5 C10 H10B 109.5 . . ?
C5 C10 H10C 109.5 . . ?
H10A C10 H10B 109.5 . . ?
H10A C10 H10C 109.5 . . ?
H10B C10 H10C 109.5 . . ?

loop_
_geom_bond_atom_site_label_1
_geom_bond_atom_site_label_2
_geom_bond_distance
_geom_bond_site_symmetry_2
_geom_bond_publ_flag
S1 C2 1.678(14) . ?
N1 H1A 0.9100 . ?
N1 H1B 0.9100 . ?
N1 C4 1.506(12) . ?
N1 C3 1.488(12) . ?
N5 N4 1.365(13) . ?
N5 C2 1.340(13) . ?
N5 C1 1.459(12) . ?
N3 N4 1.288(11) . ?
N3 N2 1.350(12) . ?
N2 C2 1.354(13) . ?
C5 H5 1.0000 . ?
C5 C3 1.531(15) . ?
C5 C7 1.518(12) . ?
C5 C10 1.526(14) . ?
C6 H6 1.0000 . ?
C6 C4 1.544(13) . ?
C6 C9 1.470(13) . ?
C6 C8 1.527(13) . ?
C4 H4A 0.9900 . ?
C4 H4B 0.9900 . ?
C9 H9A 0.9800 . ?
C9 H9B 0.9800 . ?
C9 H9C 0.9800 . ?
C1 H1C 0.9800 . ?
C1 H1D 0.9800 . ?
C1 H1E 0.9800 . ?
C8 H8A 0.9800 . ?
C8 H8B 0.9800 . ?
C8 H8C 0.9800 . ?
C3 H3A 0.9900 . ?
C3 H3B 0.9900 . ?
C7 H7A 0.9800 . ?
C7 H7B 0.9800 . ?
C7 H7C 0.9800 . ?
C10 H10A 0.9800 . ?
C10 H10B 0.9800 . ?
C10 H10C 0.9800 . ?

loop_
_geom_torsion_atom_site_label_1
_geom_torsion_atom_site_label_2
_geom_torsion_atom_site_label_3
_geom_torsion_atom_site_label_4
_geom_torsion
_geom_torsion_site_symmetry_1
_geom_torsion_site_symmetry_2
_geom_torsion_site_symmetry_3
_geom_torsion_site_symmetry_4
_geom_torsion_publ_flag
N3 N2 C2 S1 -180.0(8) . . . . ?
N3 N2 C2 N5 1.4(12) . . . . ?
N4 N5 C2 S1 -179.8(8) . . . . ?
N4 N5 C2 N2 -1.2(14) . . . . ?
N4 N3 N2 C2 -1.2(11) . . . . ?
N2 N3 N4 N5 0.4(11) . . . . ?
C2 N5 N4 N3 0.5(13) . . . . ?
C4 N1 C3 C5 -162.2(9) . . . . ?
C9 C6 C4 N1 57.2(14) . . . . ?
C1 N5 N4 N3 179.5(9) . . . . ?
C1 N5 C2 S1 1.3(19) . . . . ?
C1 N5 C2 N2 179.9(10) . . . . ?
C8 C6 C4 N1 -176.1(9) . . . . ?
C3 N1 C4 C6 165.4(10) . . . . ?
C7 C5 C3 N1 -178.6(9) . . . . ?
C10 C5 C3 N1 -52.4(14) . . . . ?

loop_
_twin_individual_id
_twin_individual_mass_fraction_refined
1 0.65(8)
2 0.35(8)
